data_2300768
loop_
_publ_author_name
'Gurung, Kshitij'
'Uran, Erik'
'Motaln, Klemen'
'Br\'azda, Petr'
'Radan, Kristian'
'Lozin\<sek, Matic'
'Palatinus, Luk\'a\<s'

_publ_section_title
;
 A simple cryotransfer method for 3D electron diffraction measurements of
 highly sensitive samples
;
_journal_issue 3
_journal_name_full 'Journal of Applied Crystallography'
_journal_page_first 1079
_journal_page_last 1084
_journal_paper_doi 10.1107/S1600576725002456
_journal_volume 58
_journal_year 2025
_chemical_formula_moiety 'F4 Xe, F2 Xe'
_chemical_formula_sum 'F6 Xe2'
_chemical_formula_weight 376.4
_space_group_IT_number 14
_space_group_name_Hall '-P 2ybc'
_space_group_name_H-M_alt 'P 1 21/c 1'
_symmetry_cell_setting monoclinic
_symmetry_Int_Tables_number 14
_symmetry_space_group_name_Hall '-P 2ybc'
_symmetry_space_group_name_H-M 'P 1 21/c 1'
_cell_angle_alpha 90
_cell_angle_beta 92.951(11)
_cell_angle_gamma 90
_cell_formula_units_Z 2
_cell_length_a 6.5273(8)
_cell_length_b 7.2727(6)
_cell_length_c 6.3644(10)
_cell_measurement_reflns_used 10138
_cell_measurement_temperature 100
_cell_measurement_theta_max 1.007
_cell_measurement_theta_min 0.036
_cell_volume 301.72(7)
_computing_cell_refinement PETS2
_computing_data_collection
;
RATS - an in-house software for data collection
;
_computing_data_reduction PETS2
_computing_structure_refinement Jana2020
_computing_structure_solution Superflip
_diffrn_ambient_temperature 100
_diffrn_detector 'ASI Cheetah'
_diffrn_measured_fraction_theta_full 0.871
_diffrn_measured_fraction_theta_max 0.871
_diffrn_measurement_device 'TEM FEI Tecnai G2 20'
_diffrn_measurement_method 'continuous rotation 3D ED'
_diffrn_measurement_specimen_support 'holey carbon grid'
_diffrn_radiation_probe electron
_diffrn_radiation_source 'Lab6 cathode'
_diffrn_radiation_type 'electrons 200 keV'
_diffrn_radiation_wavelength 0.0251
_diffrn_reflns_limit_h_max 9
_diffrn_reflns_limit_h_min -9
_diffrn_reflns_limit_k_max 10
_diffrn_reflns_limit_k_min -10
_diffrn_reflns_limit_l_max 8
_diffrn_reflns_limit_l_min -8
_diffrn_reflns_number 10614
_diffrn_reflns_reduction_process
;
data collection geometry: continuous rotation
dstarmax:  1.400
RC width:  0.00173
mosaicity:  0.083, 0.164
tilt axis position:    0.492
reflection size:    8.000
Virtual frame settings: number of merged frames:  7
                        step between frames:      4
                        intensity integration: integrate intensity on all frames
;
_diffrn_reflns_theta_full 0.871
_diffrn_reflns_theta_max 1.007
_diffrn_reflns_theta_min 0.036
_diffrn_standards_number 0
_exptl_absorpt_coefficient_mu 0
_exptl_absorpt_correction_type none
_exptl_crystal_colour white
_exptl_crystal_density_diffrn 4.1436
_exptl_crystal_description 'pseudo-cuboid in shape'
_exptl_crystal_F_000 64.788
_exptl_crystal_size_max 0.01000
_exptl_crystal_size_mid 0.00400
_exptl_crystal_size_min 0.00080
_refine_diff_density_max 0.17
_refine_diff_density_min -0.14
_refine_ls_extinction_method none
_refine_ls_goodness_of_fit_gt 2.23
_refine_ls_goodness_of_fit_ref 1.40
_refine_ls_number_constraints 0
_refine_ls_number_parameters 132
_refine_ls_number_reflns 4515
_refine_ls_number_restraints 0
_refine_ls_R_factor_all 0.1943
_refine_ls_R_factor_gt 0.0802
_refine_ls_shift/su_max 0.0000
_refine_ls_shift/su_mean 0.0000
_refine_ls_structure_factor_coef F
_refine_ls_weighting_details 'calc w=1/[\s^2^(Fo)+(0.01P)^2^+0.0000P] where P=(Fo+2Fc)/3'
_refine_ls_weighting_scheme sigma
_refine_ls_wR_factor_gt 0.0723
_refine_ls_wR_factor_ref 0.0846
_reflns_number_gt 1382
_reflns_number_total 4515
_reflns_threshold_expression I>3\s(I)
_publcif_datablock.id {4194476b-f50d-4c38-80be-ed4cc8cba4b6}

_publcif_info_exptl_table_max_cols 4
_publcif_info_exptl_table_use_headnotes n
_cod_data_source_file nb5398.cif
_cod_data_source_block I_2
_cod_depositor_comments 'Adding full bibliography for 2300766--2300768.cif.'
_cod_database_code 2300768
_diffrn_reflns_av_suneti_over_neti 0.0568
_publcif_funding_html
;
;

loop_
_space_group_symop_id
_space_group_symop_operation_xyz
1 x,y,z
2 -x,y+1/2,-z+1/2
3 -x,-y,-z
4 x,-y+1/2,z+1/2

loop_
_atom_site_label
_atom_site_type_symbol
_atom_site_fract_x
_atom_site_fract_y
_atom_site_fract_z
_atom_site_adp_type
_atom_site_U_iso_or_equiv
_atom_site_site_symmetry_multiplicity
_atom_site_occupancy
_atom_site_calc_flag
_atom_site_refinement_flags
_atom_site_disorder_assembly
_atom_site_disorder_group
Xe1 Xe 1 -0.5 -0.5 Uani 0.0206(4) 2 1 d . . .
Xe2 Xe 0.5 -0.5 -1 Uani 0.0212(5) 2 1 d . . .
F1 F 0.7241(8) -0.6032(8) -0.4907(10) Uiso 0.0553(14) 4 1 d . . .
F2 F 1.0017(8) -0.4225(9) -0.2167(10) Uiso 0.0555(14) 4 1 d . . .
F3 F 0.3308(6) -0.6844(5) -1.1567(7) Uani 0.0264(12) 4 1 d . . .

loop_
_atom_site_aniso_label
_atom_site_aniso_type_symbol
_atom_site_aniso_U_11
_atom_site_aniso_U_22
_atom_site_aniso_U_33
_atom_site_aniso_U_12
_atom_site_aniso_U_13
_atom_site_aniso_U_23
Xe1 Xe 0.0164(8) 0.0144(6) 0.0303(9) 0.0035(6) -0.0066(6) -0.0065(8)
Xe2 Xe 0.0293(9) 0.0154(7) 0.0184(7) 0.0040(6) -0.0023(6) -0.0054(7)
F3 F 0.021(2) 0.0204(16) 0.037(2) -0.0008(14) -0.0110(18) -0.0013(19)

loop_
_atom_type_symbol
_atom_type_scat_source
F International_Tables_Vol_C
Xe International_Tables_Vol_C

loop_
_geom_angle_atom_site_label_1
_geom_angle_atom_site_label_2
_geom_angle_atom_site_label_3
_geom_angle_site_symmetry_1
_geom_angle_site_symmetry_2
_geom_angle_site_symmetry_3
_geom_angle
_geom_angle_publ_flag
Xe2 Xe1 Xe2 . . 1_556 88.550(14) ?
Xe2 Xe1 Xe2 . . 1_655 91.450(14) ?
Xe2 Xe1 Xe2 . . 1_656 180 ?
Xe2 Xe1 F1 . . . 51.48(19) ?
Xe2 Xe1 F1 . . 3_744 128.52(19) ?
Xe2 Xe1 F2 . . . 130.72(17) ?
Xe2 Xe1 F2 . . 3_744 49.28(17) ?
Xe2 Xe1 Xe2 1_556 . 1_655 180 ?
Xe2 Xe1 Xe2 1_556 . 1_656 91.450(14) ?
Xe2 Xe1 F1 1_556 . . 45.79(19) ?
Xe2 Xe1 F1 1_556 . 3_744 134.21(19) ?
Xe2 Xe1 F2 1_556 . . 47.16(17) ?
Xe2 Xe1 F2 1_556 . 3_744 132.84(17) ?
Xe2 Xe1 Xe2 1_655 . 1_656 88.550(14) ?
Xe2 Xe1 F1 1_655 . . 134.21(19) ?
Xe2 Xe1 F1 1_655 . 3_744 45.79(19) ?
Xe2 Xe1 F2 1_655 . . 132.84(17) ?
Xe2 Xe1 F2 1_655 . 3_744 47.16(17) ?
Xe2 Xe1 F1 1_656 . . 128.52(19) ?
Xe2 Xe1 F1 1_656 . 3_744 51.48(19) ?
Xe2 Xe1 F2 1_656 . . 49.28(17) ?
Xe2 Xe1 F2 1_656 . 3_744 130.72(17) ?
F1 Xe1 F1 . . 3_744 180 ?
F1 Xe1 F2 . . . 92.6(3) ?
F1 Xe1 F2 . . 3_744 87.4(3) ?
F1 Xe1 F2 3_744 . . 87.4(3) ?
F1 Xe1 F2 3_744 . 3_744 92.6(3) ?
F2 Xe1 F2 . . 3_744 180 ?
Xe1 Xe2 Xe1 1_454 . 1_455 88.550(14) ?
Xe1 Xe2 Xe1 1_454 . 1_554 91.450(14) ?
Xe1 Xe2 Xe1 1_454 . . 180 ?
Xe1 Xe2 F3 1_454 . . 42.84(11) ?
Xe1 Xe2 F3 1_454 . 3_643 137.16(11) ?
Xe1 Xe2 Xe1 1_455 . 1_554 180 ?
Xe1 Xe2 Xe1 1_455 . . 91.450(14) ?
Xe1 Xe2 F3 1_455 . . 87.24(12) ?
Xe1 Xe2 F3 1_455 . 3_643 92.76(12) ?
Xe1 Xe2 Xe1 1_554 . . 88.550(14) ?
Xe1 Xe2 F3 1_554 . . 92.76(12) ?
Xe1 Xe2 F3 1_554 . 3_643 87.24(12) ?
Xe1 Xe2 F3 . . . 137.16(11) ?
Xe1 Xe2 F3 . . 3_643 42.84(11) ?
F3 Xe2 F3 . . 3_643 180 ?

loop_
_geom_bond_atom_site_label_1
_geom_bond_atom_site_label_2
_geom_bond_site_symmetry_1
_geom_bond_site_symmetry_2
_geom_bond_distance
_geom_bond_publ_flag
Xe1 Xe2 . . 4.4394(11) ?
Xe1 Xe2 . 1_556 4.6741(11) ?
Xe1 Xe2 . 1_655 4.6741(11) ?
Xe1 Xe2 . 1_656 4.4394(11) ?
Xe1 F1 . . 1.955(5) ?
Xe1 F1 . 3_744 1.955(5) ?
Xe1 F2 . . 1.889(6) ?
Xe1 F2 . 3_744 1.889(6) ?
Xe2 F3 . . 1.975(4) ?
Xe2 F3 . 3_643 1.975(4) ?

loop_
_reflns_scale_group_code
_reflns_scale_meas_intensity
2%1 707.835
3%1 725.618
4%1 720.742
5%1 662.543
6%1 662.535
7%1 695.818
8%1 625.591
9%1 633.159
10%1 553.611
11%1 557.636
12%1 531.843
13%1 542.287
14%1 555.766
15%1 553.912
16%1 492.430
17%1 491.394
18%1 567.977
19%1 701.546
20%1 729.945
21%1 658.717
22%1 610.534
23%1 550.566
24%1 617.592
25%1 710.592
26%1 731.291
27%1 951.265
28%1 820.037
29%1 780.611
30%1 777.007
31%1 842.101
32%1 764.373
33%1 785.047
34%1 801.958
35%1 769.097
36%1 884.499
37%1 862.216
38%1 837.679
39%1 887.488
40%1 941.162
41%1 822.677
42%1 927.124
43%1 819.597
44%1 879.461
45%1 968.406
46%1 929.334
47%1 849.311
48%1 883.934
49%1 837.491
50%1 839.023
51%1 875.242
52%1 772.364
53%1 921.475
54%1 791.650
55%1 699.048
56%1 631.203
57%1 594.788
58%1 610.846
59%1 578.841
60%1 530.208
61%1 502.062
62%1 332.875
63%1 1000.000
64%1 1000.000
65%1 1000.000
66%1 1000.000
1%2 509.079
2%2 592.505
3%2 602.055
4%2 605.161
5%2 641.058
6%2 686.478
7%2 759.045
8%2 782.155
9%2 773.850
10%2 811.619
11%2 763.950
12%2 784.816
13%2 801.537
14%2 768.224
15%2 802.670
16%2 830.890
17%2 801.328
18%2 800.830
19%2 828.967
20%2 751.672
21%2 768.840
22%2 802.500
23%2 773.659
24%2 709.315
25%2 671.389
26%2 654.580
27%2 643.872
28%2 691.261
29%2 630.399
30%2 619.332
31%2 593.862
32%2 610.152
33%2 615.319
34%2 605.827
35%2 664.593
36%2 656.845

loop_
_publcif_info_cif.paper_type
EX

loop_
_publcif_info_datablock.id
_publcif_info_datablock.publ_exptl
_publcif_info_datablock.publ_geom
_publcif_info_datablock.structure
{5e60bb19-4ffd-4961-8849-71cac6a21419} ? ? ?
{9ecefc10-6e5a-4383-bc83-0049fdc41a70} y y y
{b028cb8a-c2e2-4013-8980-30d018074ab1} ? ? ?
{38bf7456-c720-4d55-bead-c3dcf6355ddf} y y y
{8f31e0eb-aa84-40cb-b21d-58d9c84ca330} ? ? ?
{4194476b-f50d-4c38-80be-ed4cc8cba4b6} y y y

loop_
_publcif_info_exptl_table_extra_item
sin_theta_over_lambda_max

loop_
_publcif_info_exptl_table_header_item
?

loop_
_publcif_info_tables.block_id
_publcif_info_tables.reference_item
{5e60bb19-4ffd-4961-8849-71cac6a21419} '_publcif_info_datablock.publ_exptl'
